data_7058090
loop_
_publ_author_name
'Wang, Jun'
'Xu, Guan-Cheng'
'Zhang, Yan-Ping'
'Luo, Hua-Ying'
'Li, Jin-Yao'
'Zhang, Li'
'Jia, Dian-Zeng'

_publ_section_title
;
 Copper(ii) complexes with 4-acyl pyrazolone derivatives and diimine
 coligands: synthesis, structural characterization, DNA binding and
 antitumor activity
;
_journal_issue 6
_journal_name_full 'New Journal of Chemistry'
_journal_page_first 2529
_journal_paper_doi 10.1039/C8NJ02695E
_journal_volume 43
_journal_year 2019
_chemical_formula_sum 'C34 H25 Cu F N6 O3'
_chemical_formula_weight 648.14
_space_group_IT_number 33
_space_group_name_Hall 'P 2c -2n'
_space_group_name_H-M_alt 'P n a 21'
_symmetry_cell_setting orthorhombic
_symmetry_space_group_name_Hall 'P 2c -2n'
_symmetry_space_group_name_H-M 'P n a 21'
_atom_sites_solution_hydrogens geom
_atom_sites_solution_primary direct
_atom_sites_solution_secondary difmap
_audit_creation_method SHELXL-97
_audit_update_record
;
2018-05-08 deposited with the CCDC.
2019-01-07 downloaded from the CCDC.
;
_cell_angle_alpha 90.00
_cell_angle_beta 90.00
_cell_angle_gamma 90.00
_cell_formula_units_Z 4
_cell_length_a 22.358(7)
_cell_length_b 5.9648(18)
_cell_length_c 21.456(7)
_cell_measurement_reflns_used 2779
_cell_measurement_temperature 100(2)
_cell_measurement_theta_max 22.4488
_cell_measurement_theta_min 2.6314
_cell_volume 2861.4(16)
_computing_structure_refinement 'SHELXL-97 (Sheldrick, 1997)'
_computing_structure_solution 'SHELXS-97 (Sheldrick, 1990)'
_diffrn_ambient_temperature 100(2)
_diffrn_measured_fraction_theta_full 0.999
_diffrn_measured_fraction_theta_max 0.999
_diffrn_measurement_device_type bruker-ccd
_diffrn_radiation_monochromator graphite
_diffrn_radiation_source 'fine-focus sealed tube'
_diffrn_radiation_type MoK\a
_diffrn_radiation_wavelength 0.71073
_diffrn_reflns_av_R_equivalents 0.0925
_diffrn_reflns_av_sigmaI/netI 0.1032
_diffrn_reflns_limit_h_max 26
_diffrn_reflns_limit_h_min -24
_diffrn_reflns_limit_k_max 6
_diffrn_reflns_limit_k_min -7
_diffrn_reflns_limit_l_max 23
_diffrn_reflns_limit_l_min -25
_diffrn_reflns_number 13406
_diffrn_reflns_theta_full 25.01
_diffrn_reflns_theta_max 25.01
_diffrn_reflns_theta_min 2.63
_exptl_absorpt_coefficient_mu 0.818
_exptl_absorpt_correction_T_max 0.8871
_exptl_absorpt_correction_T_min 0.8734
_exptl_absorpt_correction_type multi-scan
_exptl_absorpt_process_details sadabs
_exptl_crystal_colour yellow
_exptl_crystal_density_diffrn 1.505
_exptl_crystal_density_method 'not measured'
_exptl_crystal_description block
_exptl_crystal_F_000 1332
_exptl_crystal_size_max 0.17
_exptl_crystal_size_mid 0.16
_exptl_crystal_size_min 0.15
_refine_diff_density_max 1.940
_refine_diff_density_min -1.228
_refine_diff_density_rms 0.122
_refine_ls_abs_structure_details 'Flack H D (1983), Acta Cryst. A39, 876-881'
_refine_ls_abs_structure_Flack 0.01(2)
_refine_ls_extinction_method none
_refine_ls_goodness_of_fit_ref 1.038
_refine_ls_hydrogen_treatment mixed
_refine_ls_matrix_type full
_refine_ls_number_parameters 406
_refine_ls_number_reflns 4915
_refine_ls_number_restraints 1
_refine_ls_restrained_S_all 1.038
_refine_ls_R_factor_all 0.0844
_refine_ls_R_factor_gt 0.0682
_refine_ls_shift/su_max 0.000
_refine_ls_shift/su_mean 0.000
_refine_ls_structure_factor_coef Fsqd
_refine_ls_weighting_details 'calc w=1/[\s^2^(Fo^2^)+(0.1029P)^2^+0.0000P] where P=(Fo^2^+2Fc^2^)/3'
_refine_ls_weighting_scheme calc
_refine_ls_wR_factor_gt 0.1627
_refine_ls_wR_factor_ref 0.1737
_reflns_number_gt 4043
_reflns_number_total 4915
_reflns_threshold_expression >2sigma(I)
_cod_data_source_file c8nj02695e2.cif
_cod_data_source_block ww_CCDC2
_cod_depositor_comments 'Adding full bibliography for 7058088--7058091.cif.'
_cod_original_cell_volume 2861.4(15)
_cod_original_sg_symbol_H-M Pna21
_cod_database_code 7058090

loop_
_symmetry_equiv_pos_as_xyz
'x, y, z'
'-x, -y, z+1/2'
'x+1/2, -y+1/2, z'
'-x+1/2, y+1/2, z+1/2'

loop_
_atom_site_label
_atom_site_type_symbol
_atom_site_fract_x
_atom_site_fract_y
_atom_site_fract_z
_atom_site_U_iso_or_equiv
_atom_site_adp_type
_atom_site_occupancy
_atom_site_symmetry_multiplicity
_atom_site_calc_flag
_atom_site_refinement_flags
Cu1 Cu 0.41799(3) 0.66284(11) 0.07429(4) 0.0183(2) Uani 1 1 d .
F1 F 0.11869(17) -0.1455(7) 0.1441(2) 0.0340(10) Uani 1 1 d .
N1 N 0.3048(2) 0.5209(9) 0.0342(2) 0.0180(12) Uani 1 1 d .
N2 N 0.3456(2) 0.4814(8) 0.0818(3) 0.0194(11) Uani 1 1 d .
N3 N 0.4205(2) 0.1560(8) 0.2609(3) 0.0215(13) Uani 1 1 d .
N4 N 0.4503(3) 0.3495(8) 0.2402(3) 0.0217(12) Uani 1 1 d .
N5 N 0.4912(2) 0.8522(8) 0.0651(3) 0.0180(12) Uani 1 1 d .
N6 N 0.4716(2) 0.4741(9) 0.0052(2) 0.0196(12) Uani 1 1 d .
O1 O 0.2151(2) 0.4314(8) -0.0367(2) 0.0276(11) Uani 1 1 d .
H1 H 0.2396 0.4104 -0.0075 0.041 Uiso 1 1 calc R
O2 O 0.37039(18) 0.8007(7) 0.0064(2) 0.0211(10) Uani 1 1 d .
O3 O 0.4447(2) 0.6089(7) 0.1592(2) 0.0220(10) Uani 1 1 d .
C1 C 0.2311(3) 0.6196(11) -0.0693(3) 0.0235(15) Uani 1 1 d .
C2 C 0.1950(3) 0.6779(12) -0.1190(3) 0.0290(17) Uani 1 1 d .
H2A H 0.1621 0.5861 -0.1305 0.035 Uiso 1 1 calc R
C3 C 0.2079(3) 0.8767(13) -0.1528(3) 0.0291(17) Uani 1 1 d .
H3A H 0.1829 0.9198 -0.1865 0.035 Uiso 1 1 calc R
C4 C 0.2558(3) 1.0061(12) -0.1372(3) 0.0279(16) Uani 1 1 d .
H4A H 0.2640 1.1386 -0.1602 0.033 Uiso 1 1 calc R
C5 C 0.2926(3) 0.9467(12) -0.0883(3) 0.0245(15) Uani 1 1 d .
H5A H 0.3256 1.0396 -0.0779 0.029 Uiso 1 1 calc R
C6 C 0.2818(3) 0.7487(11) -0.0532(3) 0.0195(14) Uani 1 1 d .
C7 C 0.3225(3) 0.6894(10) -0.0018(3) 0.0189(14) Uani 1 1 d .
C8 C 0.3306(3) 0.3453(10) 0.1273(3) 0.0164(13) Uani 1 1 d .
C9 C 0.2722(3) 0.2307(11) 0.1288(3) 0.0173(14) Uani 1 1 d .
C10 C 0.2583(3) 0.0617(11) 0.0846(3) 0.0270(17) Uani 1 1 d .
H10A H 0.2846 0.0355 0.0506 0.032 Uiso 1 1 calc R
C11 C 0.2072(3) -0.0642(12) 0.0905(3) 0.0307(18) Uani 1 1 d .
H11A H 0.1988 -0.1798 0.0613 0.037 Uiso 1 1 calc R
C12 C 0.1690(3) -0.0227(11) 0.1380(3) 0.0261(16) Uani 1 1 d .
C13 C 0.1800(3) 0.1459(12) 0.1816(3) 0.0278(16) Uani 1 1 d .
H13A H 0.1520 0.1757 0.2140 0.033 Uiso 1 1 calc R
C14 C 0.2321(3) 0.2687(11) 0.1769(3) 0.0208(14) Uani 1 1 d .
H14A H 0.2407 0.3808 0.2071 0.025 Uiso 1 1 calc R
C15 C 0.4222(3) 0.4381(12) 0.1886(3) 0.0204(14) Uani 1 1 d .
C16 C 0.3714(3) 0.3057(10) 0.1770(3) 0.0195(14) Uani 1 1 d .
C17 C 0.3743(3) 0.1333(11) 0.2235(3) 0.0210(15) Uani 1 1 d .
C18 C 0.3348(3) -0.0692(11) 0.2319(3) 0.0272(16) Uani 1 1 d .
H18A H 0.3481 -0.1546 0.2684 0.041 Uiso 1 1 calc R
H18B H 0.3372 -0.1642 0.1948 0.041 Uiso 1 1 calc R
H18C H 0.2933 -0.0206 0.2381 0.041 Uiso 1 1 calc R
C19 C 0.5042(3) 0.4145(11) 0.2697(3) 0.0189(14) Uani 1 1 d .
C20 C 0.5296(3) 0.6264(11) 0.2600(3) 0.0234(15) Uani 1 1 d .
H20A H 0.5108 0.7320 0.2333 0.028 Uiso 1 1 calc R
C21 C 0.5825(3) 0.6790(11) 0.2902(3) 0.0263(16) Uani 1 1 d .
H21A H 0.6004 0.8213 0.2830 0.032 Uiso 1 1 calc R
C22 C 0.6104(3) 0.5290(12) 0.3306(3) 0.0281(16) Uani 1 1 d .
H22A H 0.6464 0.5682 0.3514 0.034 Uiso 1 1 calc R
C23 C 0.5839(3) 0.3191(13) 0.3398(4) 0.036(2) Uani 1 1 d .
H23A H 0.6017 0.2152 0.3677 0.043 Uiso 1 1 calc R
C24 C 0.5327(3) 0.2619(12) 0.3090(4) 0.0275(16) Uani 1 1 d .
H24A H 0.5162 0.1164 0.3145 0.033 Uiso 1 1 calc R
C25 C 0.5014(3) 1.0301(11) 0.1022(3) 0.0214(15) Uani 1 1 d .
H25A H 0.4718 1.0693 0.1321 0.026 Uiso 1 1 calc R
C26 C 0.5520(3) 1.1570(11) 0.0990(3) 0.0259(16) Uani 1 1 d .
H26A H 0.5576 1.2815 0.1260 0.031 Uiso 1 1 calc R
C27 C 0.5945(3) 1.1001(12) 0.0559(3) 0.0288(19) Uani 1 1 d .
H27A H 0.6303 1.1851 0.0521 0.035 Uiso 1 1 calc R
C28 C 0.5845(3) 0.9163(12) 0.0177(3) 0.0264(16) Uani 1 1 d .
H28A H 0.6135 0.8741 -0.0124 0.032 Uiso 1 1 calc R
C29 C 0.5325(3) 0.7956(11) 0.0236(3) 0.0186(14) Uani 1 1 d .
C30 C 0.5201(3) 0.5870(11) -0.0135(3) 0.0172(14) Uani 1 1 d .
C31 C 0.5546(3) 0.5172(12) -0.0632(3) 0.0296(17) Uani 1 1 d .
H31A H 0.5879 0.6032 -0.0766 0.036 Uiso 1 1 calc R
C32 C 0.5394(3) 0.3171(12) -0.0933(3) 0.0319(18) Uani 1 1 d .
H32A H 0.5631 0.2619 -0.1266 0.038 Uiso 1 1 calc R
C33 C 0.4897(3) 0.2024(13) -0.0738(3) 0.0312(17) Uani 1 1 d .
H33A H 0.4784 0.0678 -0.0943 0.037 Uiso 1 1 calc R
C34 C 0.4564(3) 0.2800(12) -0.0252(3) 0.0239(16) Uani 1 1 d .
H34A H 0.4222 0.1983 -0.0121 0.029 Uiso 1 1 calc R

loop_
_atom_site_aniso_label
_atom_site_aniso_U_11
_atom_site_aniso_U_22
_atom_site_aniso_U_33
_atom_site_aniso_U_23
_atom_site_aniso_U_13
_atom_site_aniso_U_12
Cu1 0.0198(4) 0.0120(4) 0.0231(4) 0.0019(4) -0.0005(4) -0.0013(3)
F1 0.023(2) 0.029(2) 0.050(3) -0.003(2) 0.0085(19) -0.0146(18)
N1 0.017(3) 0.016(3) 0.022(3) -0.002(2) 0.002(2) -0.004(2)
N2 0.020(2) 0.015(3) 0.023(3) 0.000(2) -0.003(3) -0.001(2)
N3 0.030(3) 0.007(3) 0.028(3) 0.002(2) 0.005(3) 0.000(2)
N4 0.030(3) 0.010(3) 0.025(3) 0.003(2) 0.002(2) -0.003(2)
N5 0.016(2) 0.014(3) 0.024(3) 0.003(2) -0.003(3) -0.004(2)
N6 0.023(3) 0.013(3) 0.023(3) 0.001(2) -0.005(2) 0.001(2)
O1 0.029(3) 0.021(3) 0.032(3) 0.001(2) -0.006(2) -0.005(2)
O2 0.017(2) 0.013(2) 0.034(3) -0.0007(19) -0.004(2) 0.0011(18)
O3 0.031(3) 0.014(2) 0.022(2) 0.0029(18) -0.004(2) -0.006(2)
C1 0.021(4) 0.024(4) 0.026(4) -0.007(3) 0.003(3) 0.001(3)
C2 0.028(4) 0.032(5) 0.027(4) -0.005(3) -0.002(3) -0.005(3)
C3 0.035(4) 0.032(4) 0.020(4) -0.001(3) -0.008(3) 0.007(3)
C4 0.037(4) 0.022(4) 0.024(4) 0.001(3) 0.004(3) 0.001(3)
C5 0.030(4) 0.020(4) 0.024(4) -0.001(3) 0.000(3) 0.002(3)
C6 0.023(3) 0.017(3) 0.019(3) -0.005(3) 0.006(3) 0.001(3)
C7 0.017(3) 0.013(3) 0.026(4) -0.006(3) 0.005(3) 0.003(3)
C8 0.018(3) 0.009(3) 0.023(3) -0.003(3) 0.000(3) 0.002(3)
C9 0.018(3) 0.012(3) 0.022(4) 0.000(3) -0.002(3) 0.002(3)
C10 0.028(3) 0.015(3) 0.038(5) -0.008(3) 0.010(3) -0.001(3)
C11 0.031(4) 0.020(4) 0.041(5) -0.007(3) 0.004(3) -0.006(3)
C12 0.029(4) 0.018(4) 0.032(4) 0.003(3) -0.001(3) -0.006(3)
C13 0.026(4) 0.032(4) 0.025(4) -0.002(3) 0.006(3) 0.006(3)
C14 0.023(3) 0.016(3) 0.023(4) -0.002(3) 0.001(3) 0.000(3)
C15 0.021(3) 0.020(4) 0.020(3) 0.000(3) 0.003(3) -0.001(3)
C16 0.027(4) 0.007(3) 0.024(3) 0.004(3) 0.003(3) -0.002(3)
C17 0.028(4) 0.015(3) 0.020(3) 0.002(3) -0.001(3) 0.001(3)
C18 0.033(4) 0.012(3) 0.037(4) 0.006(3) 0.000(3) -0.003(3)
C19 0.014(3) 0.020(3) 0.022(3) 0.000(3) 0.000(3) 0.001(3)
C20 0.027(4) 0.016(4) 0.027(4) 0.001(3) -0.005(3) 0.002(3)
C21 0.031(4) 0.015(4) 0.033(4) -0.003(3) 0.005(3) 0.003(3)
C22 0.025(4) 0.024(4) 0.036(4) 0.000(3) -0.005(3) -0.002(3)
C23 0.036(4) 0.028(5) 0.044(5) 0.010(3) -0.016(4) 0.007(3)
C24 0.024(4) 0.014(4) 0.045(4) 0.009(3) -0.004(3) 0.000(3)
C25 0.021(3) 0.014(3) 0.030(4) 0.001(3) 0.002(3) 0.003(3)
C26 0.026(4) 0.011(3) 0.040(4) 0.003(3) -0.007(3) -0.004(3)
C27 0.023(4) 0.015(3) 0.049(6) 0.007(3) -0.004(3) -0.009(3)
C28 0.030(4) 0.019(4) 0.030(4) 0.004(3) 0.003(3) 0.000(3)
C29 0.015(3) 0.022(4) 0.019(3) 0.005(3) 0.001(3) 0.002(3)
C30 0.013(3) 0.017(3) 0.021(3) 0.006(3) 0.000(3) 0.002(3)
C31 0.033(4) 0.023(4) 0.033(4) 0.004(3) 0.002(3) -0.005(3)
C32 0.038(4) 0.031(5) 0.026(4) -0.004(3) 0.003(3) 0.014(3)
C33 0.045(5) 0.024(4) 0.024(4) 0.003(3) -0.005(4) 0.001(3)
C34 0.030(4) 0.018(4) 0.023(4) 0.001(3) -0.009(3) -0.004(3)

loop_
_atom_type_symbol
_atom_type_description
_atom_type_scat_dispersion_real
_atom_type_scat_dispersion_imag
_atom_type_scat_source
C C 0.0033 0.0016 'International Tables Vol C Tables 4.2.6.8 and 6.1.1.4'
H H 0.0000 0.0000 'International Tables Vol C Tables 4.2.6.8 and 6.1.1.4'
N N 0.0061 0.0033 'International Tables Vol C Tables 4.2.6.8 and 6.1.1.4'
O O 0.0106 0.0060 'International Tables Vol C Tables 4.2.6.8 and 6.1.1.4'
F F 0.0171 0.0103 'International Tables Vol C Tables 4.2.6.8 and 6.1.1.4'
Cu Cu 0.3201 1.2651 'International Tables Vol C Tables 4.2.6.8 and 6.1.1.4'

loop_
_geom_angle_atom_site_label_1
_geom_angle_atom_site_label_2
_geom_angle_atom_site_label_3
_geom_angle
O3 Cu1 N2 94.9(2)
O3 Cu1 O2 157.23(19)
N2 Cu1 O2 81.2(2)
O3 Cu1 N5 86.3(2)
N2 Cu1 N5 178.8(2)
O2 Cu1 N5 97.6(2)
O3 Cu1 N6 112.2(2)
N2 Cu1 N6 102.8(2)
O2 Cu1 N6 90.54(19)
N5 Cu1 N6 77.1(2)
C7 N1 N2 111.1(5)
C8 N2 N1 118.9(5)
C8 N2 Cu1 128.1(4)
N1 N2 Cu1 112.9(4)
C17 N3 N4 105.3(5)
C15 N4 N3 110.7(5)
C15 N4 C19 129.9(6)
N3 N4 C19 119.2(5)
C29 N5 C25 118.6(5)
C29 N5 Cu1 119.6(4)
C25 N5 Cu1 121.8(4)
C30 N6 C34 118.9(6)
C30 N6 Cu1 112.6(4)
C34 N6 Cu1 127.8(4)
C1 O1 H1 109.5
C7 O2 Cu1 109.7(4)
C15 O3 Cu1 117.8(4)
O1 C1 C2 116.7(6)
O1 C1 C6 122.0(6)
C2 C1 C6 121.3(6)
C1 C2 C3 119.1(6)
C1 C2 H2A 120.4
C3 C2 H2A 120.4
C4 C3 C2 120.5(6)
C4 C3 H3A 119.8
C2 C3 H3A 119.8
C3 C4 C5 120.7(7)
C3 C4 H4A 119.7
C5 C4 H4A 119.7
C4 C5 C6 121.0(6)
C4 C5 H5A 119.5
C6 C5 H5A 119.5
C1 C6 C5 117.3(6)
C1 C6 C7 123.3(6)
C5 C6 C7 119.4(6)
O2 C7 N1 124.5(6)
O2 C7 C6 119.9(6)
N1 C7 C6 115.6(6)
N2 C8 C16 119.7(6)
N2 C8 C9 122.0(6)
C16 C8 C9 118.3(6)
C14 C9 C10 118.3(6)
C14 C9 C8 120.9(6)
C10 C9 C8 120.5(6)
C11 C10 C9 120.7(6)
C11 C10 H10A 119.7
C9 C10 H10A 119.7
C12 C11 C10 119.6(7)
C12 C11 H11A 120.2
C10 C11 H11A 120.2
F1 C12 C11 120.0(6)
F1 C12 C13 118.2(6)
C11 C12 C13 121.8(6)
C14 C13 C12 118.7(6)
C14 C13 H13A 120.6
C12 C13 H13A 120.6
C13 C14 C9 120.9(6)
C13 C14 H14A 119.5
C9 C14 H14A 119.5
O3 C15 N4 121.0(6)
O3 C15 C16 131.8(6)
N4 C15 C16 107.2(6)
C15 C16 C8 123.9(6)
C15 C16 C17 104.1(6)
C8 C16 C17 132.0(6)
N3 C17 C16 112.7(6)
N3 C17 C18 118.0(6)
C16 C17 C18 129.2(6)
C17 C18 H18A 109.5
C17 C18 H18B 109.5
H18A C18 H18B 109.5
C17 C18 H18C 109.5
H18A C18 H18C 109.5
H18B C18 H18C 109.5
C24 C19 C20 119.6(6)
C24 C19 N4 118.7(6)
C20 C19 N4 121.7(6)
C21 C20 C19 118.8(6)
C21 C20 H20A 120.6
C19 C20 H20A 120.6
C20 C21 C22 121.8(6)
C20 C21 H21A 119.1
C22 C21 H21A 119.1
C21 C22 C23 118.2(6)
C21 C22 H22A 120.9
C23 C22 H22A 120.9
C24 C23 C22 120.7(7)
C24 C23 H23A 119.6
C22 C23 H23A 119.6
C23 C24 C19 120.8(7)
C23 C24 H24A 119.6
C19 C24 H24A 119.6
N5 C25 C26 123.3(6)
N5 C25 H25A 118.3
C26 C25 H25A 118.3
C25 C26 C27 118.2(6)
C25 C26 H26A 120.9
C27 C26 H26A 120.9
C26 C27 C28 118.9(6)
C26 C27 H27A 120.6
C28 C27 H27A 120.6
C29 C28 C27 119.9(7)
C29 C28 H28A 120.1
C27 C28 H28A 120.1
N5 C29 C28 121.2(6)
N5 C29 C30 115.9(5)
C28 C29 C30 122.8(6)
N6 C30 C31 122.2(6)
N6 C30 C29 114.1(5)
C31 C30 C29 123.8(6)
C30 C31 C32 118.6(7)
C30 C31 H31A 120.7
C32 C31 H31A 120.7
C33 C32 C31 118.8(7)
C33 C32 H32A 120.6
C31 C32 H32A 120.6
C34 C33 C32 120.4(7)
C34 C33 H33A 119.8
C32 C33 H33A 119.8
C33 C34 N6 121.0(7)
C33 C34 H34A 119.5
N6 C34 H34A 119.5

loop_
_geom_bond_atom_site_label_1
_geom_bond_atom_site_label_2
_geom_bond_distance
Cu1 O3 1.945(4)
Cu1 N2 1.953(5)
Cu1 O2 1.983(4)
Cu1 N5 1.998(5)
Cu1 N6 2.215(5)
F1 C12 1.349(7)
N1 C7 1.328(8)
N1 N2 1.391(7)
N2 C8 1.312(8)
N3 C17 1.315(9)
N3 N4 1.405(7)
N4 C15 1.378(9)
N4 C19 1.416(8)
N5 C29 1.327(8)
N5 C25 1.346(8)
N6 C30 1.337(8)
N6 C34 1.371(9)
O1 C1 1.371(8)
O1 H1 0.8400
O2 C7 1.272(8)
O3 C15 1.299(8)
C1 C2 1.381(10)
C1 C6 1.414(9)
C2 C3 1.419(10)
C2 H2A 0.9500
C3 C4 1.363(10)
C3 H3A 0.9500
C4 C5 1.379(10)
C4 H4A 0.9500
C5 C6 1.422(10)
C5 H5A 0.9500
C6 C7 1.473(9)
C8 C16 1.423(9)
C8 C9 1.475(9)
C9 C14 1.385(9)
C9 C10 1.418(9)
C10 C11 1.372(9)
C10 H10A 0.9500
C11 C12 1.353(9)
C11 H11A 0.9500
C12 C13 1.396(10)
C13 C14 1.381(10)
C13 H13A 0.9500
C14 H14A 0.9500
C15 C16 1.406(9)
C16 C17 1.435(9)
C17 C18 1.508(9)
C18 H18A 0.9800
C18 H18B 0.9800
C18 H18C 0.9800
C19 C24 1.395(9)
C19 C20 1.400(10)
C20 C21 1.385(10)
C20 H20A 0.9500
C21 C22 1.393(10)
C21 H21A 0.9500
C22 C23 1.399(10)
C22 H22A 0.9500
C23 C24 1.364(10)
C23 H23A 0.9500
C24 H24A 0.9500
C25 C26 1.363(9)
C25 H25A 0.9500
C26 C27 1.369(10)
C26 H26A 0.9500
C27 C28 1.386(10)
C27 H27A 0.9500
C28 C29 1.372(9)
C28 H28A 0.9500
C29 C30 1.503(9)
C30 C31 1.379(9)
C31 C32 1.399(10)
C31 H31A 0.9500
C32 C33 1.369(11)
C32 H32A 0.9500
C33 C34 1.363(10)
C33 H33A 0.9500
C34 H34A 0.9500

loop_
_geom_torsion_atom_site_label_1
_geom_torsion_atom_site_label_2
_geom_torsion_atom_site_label_3
_geom_torsion_atom_site_label_4
_geom_torsion
C7 N1 N2 C8 169.3(5)
C7 N1 N2 Cu1 -6.1(6)
O3 Cu1 N2 C8 -10.2(5)
O2 Cu1 N2 C8 -167.6(6)
N5 Cu1 N2 C8 -166(11)
N6 Cu1 N2 C8 103.9(5)
O3 Cu1 N2 N1 164.7(4)
O2 Cu1 N2 N1 7.3(4)
N5 Cu1 N2 N1 8(11)
N6 Cu1 N2 N1 -81.2(4)
C17 N3 N4 C15 -1.9(7)
C17 N3 N4 C19 -177.2(5)
O3 Cu1 N5 C29 117.8(5)
N2 Cu1 N5 C29 -86(11)
O2 Cu1 N5 C29 -84.7(5)
N6 Cu1 N5 C29 4.1(4)
O3 Cu1 N5 C25 -58.6(5)
N2 Cu1 N5 C25 98(11)
O2 Cu1 N5 C25 98.8(5)
N6 Cu1 N5 C25 -172.4(5)
O3 Cu1 N6 C30 -88.1(4)
N2 Cu1 N6 C30 171.2(4)
O2 Cu1 N6 C30 90.1(4)
N5 Cu1 N6 C30 -7.6(4)
O3 Cu1 N6 C34 101.9(5)
N2 Cu1 N6 C34 1.1(6)
O2 Cu1 N6 C34 -80.0(5)
N5 Cu1 N6 C34 -177.6(6)
O3 Cu1 O2 C7 -88.6(6)
N2 Cu1 O2 C7 -7.1(4)
N5 Cu1 O2 C7 172.9(4)
N6 Cu1 O2 C7 95.8(4)
N2 Cu1 O3 C15 18.8(5)
O2 Cu1 O3 C15 97.5(6)
N5 Cu1 O3 C15 -161.7(5)
N6 Cu1 O3 C15 -87.2(5)
O1 C1 C2 C3 177.3(6)
C6 C1 C2 C3 -2.7(10)
C1 C2 C3 C4 1.3(11)
C2 C3 C4 C5 -0.1(11)
C3 C4 C5 C6 0.4(10)
O1 C1 C6 C5 -177.1(6)
C2 C1 C6 C5 2.9(9)
O1 C1 C6 C7 1.9(10)
C2 C1 C6 C7 -178.1(6)
C4 C5 C6 C1 -1.7(9)
C4 C5 C6 C7 179.2(6)
Cu1 O2 C7 N1 6.3(7)
Cu1 O2 C7 C6 -175.3(4)
N2 N1 C7 O2 -0.3(8)
N2 N1 C7 C6 -178.8(5)
C1 C6 C7 O2 173.2(6)
C5 C6 C7 O2 -7.8(9)
C1 C6 C7 N1 -8.2(9)
C5 C6 C7 N1 170.8(6)
N1 N2 C8 C16 -178.9(5)
Cu1 N2 C8 C16 -4.3(8)
N1 N2 C8 C9 0.9(9)
Cu1 N2 C8 C9 175.5(4)
N2 C8 C9 C14 -118.4(7)
C16 C8 C9 C14 61.5(8)
N2 C8 C9 C10 68.3(8)
C16 C8 C9 C10 -111.9(7)
C14 C9 C10 C11 -1.6(10)
C8 C9 C10 C11 171.9(6)
C9 C10 C11 C12 1.7(11)
C10 C11 C12 F1 179.9(6)
C10 C11 C12 C13 0.1(11)
F1 C12 C13 C14 178.3(6)
C11 C12 C13 C14 -1.9(10)
C12 C13 C14 C9 1.9(10)
C10 C9 C14 C13 -0.2(10)
C8 C9 C14 C13 -173.7(6)
Cu1 O3 C15 N4 160.8(5)
Cu1 O3 C15 C16 -16.5(10)
N3 N4 C15 O3 -175.3(6)
C19 N4 C15 O3 -0.5(10)
N3 N4 C15 C16 2.6(7)
C19 N4 C15 C16 177.4(6)
O3 C15 C16 C8 -2.6(12)
N4 C15 C16 C8 179.8(6)
O3 C15 C16 C17 175.3(7)
N4 C15 C16 C17 -2.2(7)
N2 C8 C16 C15 14.3(10)
C9 C8 C16 C15 -165.5(6)
N2 C8 C16 C17 -163.1(7)
C9 C8 C16 C17 17.1(10)
N4 N3 C17 C16 0.4(7)
N4 N3 C17 C18 176.9(6)
C15 C16 C17 N3 1.2(7)
C8 C16 C17 N3 178.9(7)
C15 C16 C17 C18 -174.8(7)
C8 C16 C17 C18 2.9(12)
C15 N4 C19 C24 -161.0(7)
N3 N4 C19 C24 13.4(9)
C15 N4 C19 C20 18.6(10)
N3 N4 C19 C20 -167.1(6)
C24 C19 C20 C21 -0.2(10)
N4 C19 C20 C21 -179.7(6)
C19 C20 C21 C22 -1.4(10)
C20 C21 C22 C23 0.9(11)
C21 C22 C23 C24 1.1(12)
C22 C23 C24 C19 -2.6(12)
C20 C19 C24 C23 2.2(11)
N4 C19 C24 C23 -178.3(7)
C29 N5 C25 C26 0.6(10)
Cu1 N5 C25 C26 177.0(5)
N5 C25 C26 C27 0.0(10)
C25 C26 C27 C28 -0.3(10)
C26 C27 C28 C29 0.2(10)
C25 N5 C29 C28 -0.7(9)
Cu1 N5 C29 C28 -177.3(5)
C25 N5 C29 C30 176.3(6)
Cu1 N5 C29 C30 -0.3(7)
C27 C28 C29 N5 0.4(10)
C27 C28 C29 C30 -176.4(6)
C34 N6 C30 C31 1.4(9)
Cu1 N6 C30 C31 -169.7(5)
C34 N6 C30 C29 -179.5(5)
Cu1 N6 C30 C29 9.4(6)
N5 C29 C30 N6 -6.6(8)
C28 C29 C30 N6 170.3(6)
N5 C29 C30 C31 172.5(6)
C28 C29 C30 C31 -10.6(10)
N6 C30 C31 C32 -2.4(10)
C29 C30 C31 C32 178.6(6)
C30 C31 C32 C33 2.3(10)
C31 C32 C33 C34 -1.2(11)
C32 C33 C34 N6 0.2(10)
C30 N6 C34 C33 -0.3(9)
Cu1 N6 C34 C33 169.3(5)
